data_1574688
loop_
_publ_author_name
'Yagami, Ryota'
'Xu, Wei'
'Kobayashi, Toi'
'Nagata, Yuuya'
'Kumagai, Naoya'

_publ_section_title
;
 iso-TEtraQuinoline (i-TEQ): an inherently chiral N4 macrocyclic quinoline
 tetramer
;
_journal_issue 24
_journal_name_full 'Chemical Science'
_journal_page_first 10714
_journal_page_last 10721
_journal_paper_doi 10.1039/D5SC02937F
_journal_volume 16
_journal_year 2025
_chemical_formula_moiety 'C50 H32 N4 O2 Pd, 2(B F4)'
_chemical_formula_sum 'C50 H32 B2 F8 N4 O2 Pd'
_chemical_formula_weight 957.41
_space_group_crystal_system tetragonal
_space_group_IT_number 130
_space_group_name_Hall '-P 4a 2ac'
_space_group_name_H-M_alt 'P 4/n c c :2'
_atom_sites_solution_hydrogens geom
_atom_sites_solution_primary dual
_audit_creation_date 2024-04-04
_audit_creation_method
;
Olex2 1.5
(compiled 2024.02.16 svn.r378c4104 for OlexSys, GUI svn.r6928)
;
_audit_update_record
;
2024-10-21 deposited with the CCDC.	2025-05-16 downloaded from the CCDC.
;
_cell_angle_alpha 90
_cell_angle_beta 90
_cell_angle_gamma 90
_cell_formula_units_Z 8
_cell_length_a 20.05360(10)
_cell_length_b 20.05360(10)
_cell_length_c 24.3689(2)
_cell_measurement_reflns_used 37308
_cell_measurement_temperature 93.15
_cell_measurement_theta_max 76.3630
_cell_measurement_theta_min 3.1000
_cell_volume 9799.88(11)
_computing_cell_refinement 'CrysAlisPro 1.171.42.90a (Rigaku OD, 2023)'
_computing_data_collection 'CrysAlisPro 1.171.42.90a (Rigaku OD, 2023)'
_computing_data_reduction 'CrysAlisPro 1.171.42.90a (Rigaku OD, 2023)'
_computing_molecular_graphics 'Olex2 1.5 (Dolomanov et al., 2009)'
_computing_publication_material 'Olex2 1.5 (Dolomanov et al., 2009)'
_computing_structure_refinement 'SHELXL 2018/3 (Sheldrick, 2015)'
_computing_structure_solution 'SHELXT 2018/2 (Sheldrick, 2018)'
_diffrn_ambient_temperature 93.15
_diffrn_detector 'Hybrid Pixel Array Detector'
_diffrn_detector_area_resol_mean 10.0000
_diffrn_detector_type HyPix
_diffrn_measured_fraction_theta_full 0.998
_diffrn_measured_fraction_theta_max 0.982
_diffrn_measurement_details
;
List of Runs (angles in degrees, time in seconds):

  # Type    Start    End  Width  t~exp~   \w     \q     \k     \f   Frames
#--------------------------------------------------------------------------
  1  \w    -26.00  16.00   0.50    0.16    --   47.88 -19.00  60.00   84
  2  \w    -25.00  39.00   0.50    0.16    --   47.88 -38.00  30.00  128
  3  \w    -24.00  74.00   0.50    0.16    --   47.88 -85.00-158.00  196
  4  \w     34.00  72.00   0.50    1.38    --  106.56 -61.00 -90.00   76
  5  \w     34.00  72.00   0.50    1.38    --  106.56 -61.00  30.00   76
  6  \w     94.00 174.00   0.50    1.38    --  106.56  30.00 120.00  160
  7  \w     93.00 174.00   0.50    1.38    --  106.56  43.00-169.00  162
  8  \w     94.00 174.00   0.50    1.38    --  106.56  45.00-180.00  160
  9  \w     94.00 171.00   0.50    1.38    --  106.56  45.00  60.00  154
 10  \w     94.00 174.00   0.50    1.38    --  106.56  45.00  90.00  160
 11  \w    -19.00  28.00   0.50    0.16    --  -47.88  19.00-150.00   94
 12  \w    -19.00  28.00   0.50    0.16    --  -47.88  19.00 -30.00   94
 13  \w    -75.00 -27.00   0.50    1.38    -- -100.00  61.00-120.00   96
 14  \w    -75.00 -27.00   0.50    1.38    -- -100.00  61.00  30.00   96
 15  \w    -75.00 -27.00   0.50    1.38    -- -100.00  61.00  60.00   96
 16  \w   -123.00 -27.00   0.50    1.38    -- -100.00  77.00  60.00  192
 17  \w   -173.00 -87.00   0.50    1.38    -- -100.00 -30.00   0.00  172
 18  \w   -172.00 -86.00   0.50    1.38    -- -100.00 -43.00  38.00  172
 19  \w   -120.00 -34.00   0.50    0.16    --  -47.88 -43.00  38.00  172
 20  \w   -173.00 -84.00   0.50    1.38    -- -100.00 -85.00-158.00  178
;
_diffrn_measurement_device 'four-circle diffractometer'
_diffrn_measurement_device_type 'ROD, Synergy Custom system, HyPix'
_diffrn_measurement_method '\w scans'
_diffrn_orient_matrix_type 'CrysAlisPro convention (1999,Acta A55,543-557)'
_diffrn_orient_matrix_UB_11 -0.0170898000
_diffrn_orient_matrix_UB_12 0.0741751000
_diffrn_orient_matrix_UB_13 -0.0085873000
_diffrn_orient_matrix_UB_21 0.0374828000
_diffrn_orient_matrix_UB_22 -0.0007428000
_diffrn_orient_matrix_UB_23 -0.0551864000
_diffrn_orient_matrix_UB_31 -0.0648680000
_diffrn_orient_matrix_UB_32 -0.0199593000
_diffrn_orient_matrix_UB_33 -0.0295939000
_diffrn_radiation_monochromator mirror
_diffrn_radiation_probe x-ray
_diffrn_radiation_type 'Cu K\a'
_diffrn_radiation_wavelength 1.54184
_diffrn_reflns_av_R_equivalents 0.1022
_diffrn_reflns_av_unetI/netI 0.0296
_diffrn_reflns_Laue_measured_fraction_full 0.998
_diffrn_reflns_Laue_measured_fraction_max 0.982
_diffrn_reflns_limit_h_max 14
_diffrn_reflns_limit_h_min -24
_diffrn_reflns_limit_k_max 25
_diffrn_reflns_limit_k_min -24
_diffrn_reflns_limit_l_max 30
_diffrn_reflns_limit_l_min -30
_diffrn_reflns_number 88311
_diffrn_reflns_point_group_measured_fraction_full 0.998
_diffrn_reflns_point_group_measured_fraction_max 0.982
_diffrn_reflns_theta_full 67.684
_diffrn_reflns_theta_max 76.685
_diffrn_reflns_theta_min 3.117
_diffrn_source 'Rotating-anode X-ray tube'
_diffrn_source_type 'Rigaku (Cu) X-ray Source'
_exptl_absorpt_coefficient_mu 3.597
_exptl_absorpt_correction_T_max 1.00000
_exptl_absorpt_correction_T_min 0.52978
_exptl_absorpt_correction_type multi-scan
_exptl_absorpt_process_details
;
CrysAlisPro 1.171.42.90a (Rigaku Oxford Diffraction, 2023)
Empirical absorption correction using spherical harmonics,
implemented in SCALE3 ABSPACK scaling algorithm.
;
_exptl_crystal_colour 'clear dark orange'
_exptl_crystal_colour_lustre clear
_exptl_crystal_colour_modifier dark
_exptl_crystal_colour_primary orange
_exptl_crystal_density_diffrn 1.298
_exptl_crystal_description prism
_exptl_crystal_F_000 3868
_exptl_crystal_size_max 0.1
_exptl_crystal_size_mid 0.1
_exptl_crystal_size_min 0.1
_refine_diff_density_max 0.510
_refine_diff_density_min -0.856
_refine_diff_density_rms 0.091
_refine_ls_extinction_method none
_refine_ls_goodness_of_fit_ref 1.073
_refine_ls_hydrogen_treatment constr
_refine_ls_matrix_type full
_refine_ls_number_parameters 293
_refine_ls_number_reflns 5083
_refine_ls_number_restraints 0
_refine_ls_restrained_S_all 1.073
_refine_ls_R_factor_all 0.0469
_refine_ls_R_factor_gt 0.0408
_refine_ls_shift/su_max 0.000
_refine_ls_shift/su_mean 0.000
_refine_ls_structure_factor_coef Fsqd
_refine_ls_weighting_details 'w=1/[\s^2^(Fo^2^)+(0.0655P)^2^+12.1641P] where P=(Fo^2^+2Fc^2^)/3'
_refine_ls_weighting_scheme calc
_refine_ls_wR_factor_gt 0.1194
_refine_ls_wR_factor_ref 0.1249
_reflns_Friedel_coverage 0.000
_reflns_number_gt 4290
_reflns_number_total 5083
_reflns_threshold_expression 'I > 2\s(I)'
_twin_special_details
;
Component 2 rotated by 14.6790\% 
around [-0.01 -0.02 -1.00] (reciprocal) or [-0.01 -0.03 -1.00] (direct)
;
_cod_data_source_file d5sc02937f2.cif
_cod_data_source_block exp_1166_twin1_hklf4
_cod_depositor_comments
;
Adding full bibliography for 1574686--1574690.cif.

2025-07-10
Z value and formula fixed to values more according to usual
chemical conventions.                 miguel
;
_cod_original_formula_sum 'C100 H64 B3 F12 N8 O4 Pd2'
_cod_original_formula_weight 1914.82
_cod_original_formula_moiety '2(C50 H32 N4 O2 Pd), 3(B F4)'
_cod_original_formula_units_Z 4
_cod_original_cell_volume 9799.88(13)
_cod_original_sg_symbol_H-M 'P 4/n c c'
_cod_database_code 1574688
_shelx_shelxl_version_number 2018/3
_chemical_oxdiff_formula 'C H N O B F Pd'
_chemical_oxdiff_usercomment 'i-TEQ p-anisyl-Pd 2(BF4)-'
_shelx_space_group_comment
;
The symmetry employed for this shelxl refinement is uniquely defined
by the following loop, which should always be used as a source of
symmetry information in preference to the above space-group names.
They are only intended as comments.
;
_olex2_refinement_description
;
1. Fixed Uiso
 At 1.2 times of:
  All C(H) groups
 At 1.5 times of:
  All C(H,H,H) groups
2.a Aromatic/amide H refined with riding coordinates:
 C00D(H00D), C00P(H00P), C00Q(H00Q), C00R(H00R), C00S(H00S), C00T(H00T),
 C00U(H00U), C00W(H00W), C00X(H00X), C00Y(H00Y), C00Z(H00Z), C010(H010),
 C012(H012)
2.b Idealised Me refined as rotating group:
 C011(H01A,H01B,H01C)
;
_smtbx_masks_void_probe_radius 1.2
_smtbx_masks_void_truncation_radius 1.2
_olex2_submission_special_instructions 'No special instructions were received'
_oxdiff_exptl_absorpt_empirical_details
;
Empirical correction (ABSPACK) includes:
- Absorption correction using spherical harmonics
- Frame scaling
;
_oxdiff_exptl_absorpt_empirical_full_max 2.380
_oxdiff_exptl_absorpt_empirical_full_min 0.704
_oxdiff_twin_integration_method simultaneous
_oxdiff_twin_items 2

loop_
_space_group_symop_operation_xyz
'x, y, z'
'-x+1/2, -y+1/2, z'
'-y+1/2, x, z'
'y, -x+1/2, z'
'-x, y+1/2, -z+1/2'
'x+1/2, -y, -z+1/2'
'y+1/2, x+1/2, -z+1/2'
'-y, -x, -z+1/2'
'-x, -y, -z'
'x-1/2, y-1/2, -z'
'y-1/2, -x, -z'
'-y, x-1/2, -z'
'x, -y-1/2, z-1/2'
'-x-1/2, y, z-1/2'
'-y-1/2, -x-1/2, z-1/2'
'y, x, z-1/2'

loop_
_atom_site_label
_atom_site_type_symbol
_atom_site_fract_x
_atom_site_fract_y
_atom_site_fract_z
_atom_site_U_iso_or_equiv
_atom_site_adp_type
_atom_site_occupancy
_atom_site_site_symmetry_order
_atom_site_calc_flag
_atom_site_refinement_flags_posn
_atom_site_refinement_flags_adp
_atom_site_refinement_flags_occupancy
_atom_site_disorder_assembly
_atom_site_disorder_group
Pd01 Pd 0.42460(2) 0.57540(2) 0.250000 0.02214(10) Uani 1 2 d S T P . .
F002 F 0.48110(9) 0.44357(9) 0.26650(8) 0.0391(4) Uani 1 1 d . . . . .
O003 O 0.82856(9) 0.47519(10) 0.46562(9) 0.0335(4) Uani 1 1 d . . . . .
F004 F 0.69331(11) 0.24881(11) 0.46726(8) 0.0534(5) Uani 1 1 d . . . . .
F005 F 0.58916(12) 0.43946(13) 0.29334(11) 0.0594(6) Uani 1 1 d . . . . .
N009 N 0.34560(11) 0.51258(11) 0.26284(10) 0.0250(4) Uani 1 1 d . . . . .
N00A N 0.46033(11) 0.58577(10) 0.32866(9) 0.0235(4) Uani 1 1 d . . . . .
C00D C 0.57104(13) 0.61324(14) 0.35967(11) 0.0264(5) Uani 1 1 d . . . . .
H00D H 0.606378 0.644783 0.360186 0.032 Uiso 1 1 calc R U . . .
C00E C 0.51488(13) 0.62447(13) 0.32785(11) 0.0248(5) Uani 1 1 d . . . . .
C00F C 0.39437(13) 0.50566(13) 0.38022(11) 0.0257(5) Uani 1 1 d . . . . .
C00G C 0.51451(13) 0.51851(13) 0.39837(10) 0.0242(5) Uani 1 1 d . . . . .
C00H C 0.63967(13) 0.53305(13) 0.41320(11) 0.0262(5) Uani 1 1 d . . . . .
C00I C 0.57506(13) 0.55566(14) 0.39063(11) 0.0254(5) Uani 1 1 d . . . . .
C00K C 0.32518(13) 0.48521(13) 0.21595(12) 0.0260(5) Uani 1 1 d . . . . .
C00L C 0.30290(13) 0.51442(13) 0.30677(11) 0.0265(5) Uani 1 1 d . . . . .
C00M C 0.45642(13) 0.53654(13) 0.36787(11) 0.0234(5) Uani 1 1 d . . . . .
C00N C 0.76567(13) 0.49072(15) 0.44823(11) 0.0290(6) Uani 1 1 d . . . . .
C00O C 0.32663(13) 0.52561(13) 0.36078(12) 0.0273(5) Uani 1 1 d . . . . .
C00P C 0.65934(13) 0.46654(14) 0.40799(12) 0.0281(5) Uani 1 1 d . . . . .
H00P H 0.629416 0.435295 0.392104 0.034 Uiso 1 1 calc R U . . .
C00Q C 0.45138(14) 0.43435(14) 0.44665(11) 0.0290(6) Uani 1 1 d . . . . .
H00Q H 0.449501 0.398344 0.471938 0.035 Uiso 1 1 calc R U . . .
C00R C 0.51019(14) 0.46679(14) 0.43721(11) 0.0271(5) Uani 1 1 d . . . . .
H00R H 0.548840 0.454203 0.457230 0.032 Uiso 1 1 calc R U . . .
C00S C 0.27977(14) 0.53765(14) 0.40137(12) 0.0294(6) Uani 1 1 d . . . . .
H00S H 0.294784 0.548523 0.437244 0.035 Uiso 1 1 calc R U . . .
C00T C 0.26010(14) 0.46163(16) 0.20755(12) 0.0346(6) Uani 1 1 d . . . . .
H00T H 0.248468 0.438311 0.174999 0.042 Uiso 1 1 calc R U . . .
C00U C 0.68492(14) 0.57825(14) 0.43612(12) 0.0289(6) Uani 1 1 d . . . . .
H00U H 0.672763 0.623834 0.439685 0.035 Uiso 1 1 calc R U . . .
C00V C 0.23388(14) 0.50053(16) 0.29837(12) 0.0330(6) Uani 1 1 d . . . . .
C00W C 0.74708(14) 0.55746(15) 0.45364(11) 0.0304(6) Uani 1 1 d . . . . .
H00W H 0.777185 0.588631 0.469377 0.036 Uiso 1 1 calc R U . . .
C00X C 0.72150(14) 0.44509(14) 0.42547(12) 0.0290(6) Uani 1 1 d . . . . .
H00X H 0.733805 0.399551 0.421906 0.035 Uiso 1 1 calc R U . . .
C00Y C 0.39380(14) 0.45477(14) 0.41860(12) 0.0294(6) Uani 1 1 d . . . . .
H00Y H 0.352851 0.432843 0.426244 0.035 Uiso 1 1 calc R U . . .
C00Z C 0.21057(14) 0.53435(16) 0.39133(13) 0.0352(6) Uani 1 1 d . . . . .
H00Z H 0.179787 0.547316 0.418980 0.042 Uiso 1 1 calc R U . . .
C010 C 0.18819(15) 0.51247(18) 0.34176(13) 0.0387(7) Uani 1 1 d . . . . .
H010 H 0.141879 0.505165 0.336189 0.046 Uiso 1 1 calc R U . . .
C011 C 0.84819(14) 0.40661(16) 0.46163(13) 0.0346(6) Uani 1 1 d . . . . .
H01A H 0.845610 0.392186 0.423270 0.052 Uiso 1 1 calc R U . . .
H01B H 0.818310 0.379151 0.484039 0.052 Uiso 1 1 calc R U . . .
H01C H 0.894068 0.401623 0.474867 0.052 Uiso 1 1 calc R U . . .
C012 C 0.21396(15) 0.47330(19) 0.24774(13) 0.0390(7) Uani 1 1 d . . . . .
H012 H 0.168352 0.463007 0.241461 0.047 Uiso 1 1 calc R U . . .
B013 B 0.54715(17) 0.45285(17) 0.250000 0.0320(10) Uani 1 2 d S T P . .
B016 B 0.750000 0.250000 0.500000 0.0432(17) Uani 1 4 d S T P . .

loop_
_atom_site_aniso_label
_atom_site_aniso_U_11
_atom_site_aniso_U_22
_atom_site_aniso_U_33
_atom_site_aniso_U_23
_atom_site_aniso_U_13
_atom_site_aniso_U_12
Pd01 0.02203(12) 0.02203(12) 0.02234(17) 0.00032(6) 0.00032(6) -0.00036(9)
F002 0.0364(9) 0.0291(8) 0.0519(11) 0.0017(8) 0.0049(8) 0.0050(7)
O003 0.0245(9) 0.0380(11) 0.0382(11) -0.0012(9) -0.0066(8) -0.0006(8)
F004 0.0617(13) 0.0592(12) 0.0393(10) -0.0078(9) -0.0144(10) 0.0113(11)
F005 0.0607(13) 0.0636(14) 0.0537(15) 0.0166(11) -0.0295(11) -0.0080(11)
N009 0.0237(11) 0.0270(11) 0.0242(10) 0.0010(9) 0.0007(9) 0.0012(9)
N00A 0.0258(11) 0.0236(10) 0.0212(10) -0.0014(8) -0.0009(9) 0.0011(8)
C00D 0.0262(13) 0.0248(13) 0.0281(13) -0.0018(10) 0.0004(10) -0.0016(10)
C00E 0.0279(13) 0.0238(12) 0.0227(12) -0.0034(10) 0.0027(10) -0.0009(10)
C00F 0.0256(13) 0.0256(12) 0.0259(13) -0.0005(10) 0.0009(10) 0.0002(10)
C00G 0.0262(13) 0.0228(12) 0.0236(12) -0.0018(10) 0.0010(10) 0.0005(10)
C00H 0.0243(12) 0.0284(13) 0.0261(13) 0.0017(10) 0.0009(10) -0.0022(10)
C00I 0.0268(13) 0.0257(13) 0.0236(12) -0.0026(10) -0.0008(10) -0.0008(10)
C00K 0.0230(12) 0.0255(12) 0.0294(14) -0.0005(11) -0.0002(10) 0.0005(10)
C00L 0.0212(12) 0.0277(13) 0.0305(14) 0.0001(11) 0.0022(10) 0.0005(10)
C00M 0.0254(12) 0.0234(12) 0.0212(12) -0.0019(10) 0.0018(10) 0.0018(10)
C00N 0.0223(12) 0.0376(15) 0.0271(13) 0.0018(11) -0.0014(10) -0.0018(11)
C00O 0.0238(12) 0.0262(13) 0.0317(14) 0.0006(11) 0.0015(10) -0.0019(10)
C00P 0.0254(13) 0.0289(13) 0.0300(14) -0.0004(11) -0.0021(11) -0.0020(10)
C00Q 0.0334(14) 0.0283(13) 0.0254(13) 0.0031(10) 0.0017(11) -0.0009(11)
C00R 0.0275(13) 0.0275(13) 0.0263(13) 0.0014(11) -0.0009(10) 0.0025(10)
C00S 0.0315(14) 0.0323(14) 0.0244(13) 0.0002(11) 0.0021(11) -0.0011(11)
C00T 0.0259(14) 0.0454(17) 0.0325(14) -0.0056(13) -0.0010(11) -0.0045(12)
C00U 0.0300(14) 0.0294(14) 0.0274(13) -0.0003(10) 0.0007(11) -0.0020(11)
C00V 0.0253(13) 0.0420(16) 0.0318(15) -0.0015(12) 0.0023(11) -0.0012(11)
C00W 0.0275(13) 0.0346(14) 0.0291(13) -0.0040(11) -0.0014(11) -0.0069(11)
C00X 0.0285(13) 0.0286(13) 0.0300(13) 0.0014(11) -0.0011(11) -0.0006(11)
C00Y 0.0282(13) 0.0300(13) 0.0299(14) 0.0021(11) 0.0014(11) -0.0033(11)
C00Z 0.0277(14) 0.0475(17) 0.0304(15) -0.0015(13) 0.0070(11) 0.0008(12)
C010 0.0247(13) 0.0550(19) 0.0364(16) -0.0043(14) 0.0037(12) -0.0036(13)
C011 0.0265(13) 0.0419(16) 0.0354(15) -0.0005(13) -0.0048(12) 0.0031(12)
C012 0.0231(14) 0.055(2) 0.0387(17) -0.0042(13) 0.0020(11) -0.0081(13)
B013 0.0312(15) 0.0312(15) 0.034(3) -0.0051(13) -0.0051(13) 0.0085(19)
B016 0.049(3) 0.049(3) 0.032(4) 0.000 0.000 0.000

loop_
_atom_type_symbol
_atom_type_description
_atom_type_scat_dispersion_real
_atom_type_scat_dispersion_imag
_atom_type_scat_source
C C 0.0181 0.0091 'International Tables Vol C Tables 4.2.6.8 and 6.1.1.4'
H H 0.0000 0.0000 'International Tables Vol C Tables 4.2.6.8 and 6.1.1.4'
B B 0.0090 0.0039 'International Tables Vol C Tables 4.2.6.8 and 6.1.1.4'
F F 0.0727 0.0534 'International Tables Vol C Tables 4.2.6.8 and 6.1.1.4'
N N 0.0311 0.0180 'International Tables Vol C Tables 4.2.6.8 and 6.1.1.4'
O O 0.0492 0.0322 'International Tables Vol C Tables 4.2.6.8 and 6.1.1.4'
Pd Pd 0.1215 3.9337 'International Tables Vol C Tables 4.2.6.8 and 6.1.1.4'

loop_
_geom_angle_atom_site_label_1
_geom_angle_atom_site_label_2
_geom_angle_atom_site_label_3
_geom_angle
_geom_angle_site_symmetry_1
_geom_angle_site_symmetry_3
_geom_angle_publ_flag
N009 Pd01 N009 167.13(13) . 8_665 ?
N009 Pd01 N00A 81.36(9) 8_665 . ?
N009 Pd01 N00A 100.91(9) . . ?
N009 Pd01 N00A 100.91(9) 8_665 8_665 ?
N009 Pd01 N00A 81.37(9) . 8_665 ?
N00A Pd01 N00A 159.87(12) . 8_665 ?
C00N O003 C011 116.8(2) . . ?
C00K N009 Pd01 111.12(18) . . ?
C00K N009 C00L 119.3(2) . . ?
C00L N009 Pd01 125.85(18) . . ?
C00E N00A Pd01 109.21(17) . . ?
C00E N00A C00M 118.1(2) . . ?
C00M N00A Pd01 123.68(17) . . ?
C00E C00D H00D 120.4 . . ?
C00I C00D H00D 120.4 . . ?
C00I C00D C00E 119.3(2) . . ?
N00A C00E C00D 124.1(2) . . ?
N00A C00E C00K 114.0(2) . 8_665 ?
C00D C00E C00K 121.3(2) . 8_665 ?
C00M C00F C00O 127.7(2) . . ?
C00Y C00F C00M 118.1(2) . . ?
C00Y C00F C00O 113.8(2) . . ?
C00M C00G C00I 119.3(2) . . ?
C00R C00G C00I 121.5(2) . . ?
C00R C00G C00M 119.1(2) . . ?
C00P C00H C00I 120.4(2) . . ?
C00P C00H C00U 118.2(2) . . ?
C00U C00H C00I 121.2(2) . . ?
C00D C00I C00G 117.1(2) . . ?
C00D C00I C00H 120.7(2) . . ?
C00G C00I C00H 122.2(2) . . ?
N009 C00K C00E 114.4(2) . 8_665 ?
N009 C00K C00T 123.4(2) . . ?
C00T C00K C00E 122.2(2) . 8_665 ?
N009 C00L C00O 121.3(2) . . ?
N009 C00L C00V 119.2(3) . . ?
C00O C00L C00V 119.3(2) . . ?
N00A C00M C00F 120.6(2) . . ?
N00A C00M C00G 119.8(2) . . ?
C00F C00M C00G 119.6(2) . . ?
O003 C00N C00W 115.8(2) . . ?
O003 C00N C00X 124.2(3) . . ?
C00X C00N C00W 119.9(3) . . ?
C00L C00O C00F 123.9(2) . . ?
C00S C00O C00F 115.9(2) . . ?
C00S C00O C00L 117.6(2) . . ?
C00H C00P H00P 119.3 . . ?
C00X C00P C00H 121.5(3) . . ?
C00X C00P H00P 119.3 . . ?
C00R C00Q H00Q 120.4 . . ?
C00R C00Q C00Y 119.3(3) . . ?
C00Y C00Q H00Q 120.4 . . ?
C00G C00R H00R 119.4 . . ?
C00Q C00R C00G 121.2(3) . . ?
C00Q C00R H00R 119.4 . . ?
C00O C00S H00S 118.8 . . ?
C00O C00S C00Z 122.4(3) . . ?
C00Z C00S H00S 118.8 . . ?
C00K C00T H00T 121.1 . . ?
C012 C00T C00K 117.9(3) . . ?
C012 C00T H00T 121.1 . . ?
C00H C00U H00U 119.6 . . ?
C00W C00U C00H 120.9(3) . . ?
C00W C00U H00U 119.6 . . ?
C010 C00V C00L 119.1(3) . . ?
C012 C00V C00L 118.5(3) . . ?
C012 C00V C010 122.4(3) . . ?
C00N C00W H00W 120.0 . . ?
C00U C00W C00N 120.1(3) . . ?
C00U C00W H00W 120.0 . . ?
C00N C00X H00X 120.3 . . ?
C00P C00X C00N 119.5(3) . . ?
C00P C00X H00X 120.3 . . ?
C00F C00Y C00Q 122.5(3) . . ?
C00F C00Y H00Y 118.7 . . ?
C00Q C00Y H00Y 118.7 . . ?
C00S C00Z H00Z 120.2 . . ?
C010 C00Z C00S 119.5(3) . . ?
C010 C00Z H00Z 120.2 . . ?
C00V C010 H010 119.9 . . ?
C00Z C010 C00V 120.2(3) . . ?
C00Z C010 H010 119.9 . . ?
O003 C011 H01A 109.5 . . ?
O003 C011 H01B 109.5 . . ?
O003 C011 H01C 109.5 . . ?
H01A C011 H01B 109.5 . . ?
H01A C011 H01C 109.5 . . ?
H01B C011 H01C 109.5 . . ?
C00T C012 C00V 120.1(3) . . ?
C00T C012 H012 119.9 . . ?
C00V C012 H012 119.9 . . ?
F002 B013 F002 109.6(4) . 8_665 ?
F005 B013 F002 109.47(14) 8_665 8_665 ?
F005 B013 F002 108.90(13) 8_665 . ?
F005 B013 F002 109.47(14) . . ?
F005 B013 F002 108.91(13) . 8_665 ?
F005 B013 F005 110.5(4) . 8_665 ?
F004 B016 F004 109.27(9) 12_656 2_655 ?
F004 B016 F004 109.88(18) 2_655 . ?
F004 B016 F004 109.27(9) 12_656 . ?
F004 B016 F004 109.27(9) 11_666 . ?
F004 B016 F004 109.88(18) 11_666 12_656 ?
F004 B016 F004 109.27(9) 11_666 2_655 ?

loop_
_geom_bond_atom_site_label_1
_geom_bond_atom_site_label_2
_geom_bond_distance
_geom_bond_site_symmetry_2
_geom_bond_publ_flag
Pd01 N009 2.048(2) . ?
Pd01 N009 2.048(2) 8_665 ?
Pd01 N00A 2.057(2) 8_665 ?
Pd01 N00A 2.057(2) . ?
F002 B013 1.397(3) . ?
O003 C00N 1.367(3) . ?
O003 C011 1.434(4) . ?
F004 B016 1.389(2) . ?
F005 B013 1.377(3) . ?
N009 C00K 1.332(4) . ?
N009 C00L 1.371(3) . ?
N00A C00E 1.341(3) . ?
N00A C00M 1.376(3) . ?
C00D H00D 0.9500 . ?
C00D C00E 1.386(4) . ?
C00D C00I 1.382(4) . ?
C00E C00K 1.469(4) 8_665 ?
C00F C00M 1.422(4) . ?
C00F C00O 1.493(4) . ?
C00F C00Y 1.384(4) . ?
C00G C00I 1.437(4) . ?
C00G C00M 1.428(4) . ?
C00G C00R 1.407(4) . ?
C00H C00I 1.479(4) . ?
C00H C00P 1.397(4) . ?
C00H C00U 1.399(4) . ?
C00K C00T 1.403(4) . ?
C00L C00O 1.417(4) . ?
C00L C00V 1.427(4) . ?
C00N C00W 1.396(4) . ?
C00N C00X 1.389(4) . ?
C00O C00S 1.386(4) . ?
C00P H00P 0.9500 . ?
C00P C00X 1.386(4) . ?
C00Q H00Q 0.9500 . ?
C00Q C00R 1.366(4) . ?
C00Q C00Y 1.403(4) . ?
C00R H00R 0.9500 . ?
C00S H00S 0.9500 . ?
C00S C00Z 1.411(4) . ?
C00T H00T 0.9500 . ?
C00T C012 1.367(4) . ?
C00U H00U 0.9500 . ?
C00U C00W 1.382(4) . ?
C00V C010 1.419(4) . ?
C00V C012 1.407(4) . ?
C00W H00W 0.9500 . ?
C00X H00X 0.9500 . ?
C00Y H00Y 0.9500 . ?
C00Z H00Z 0.9500 . ?
C00Z C010 1.361(4) . ?
C010 H010 0.9500 . ?
C011 H01A 0.9800 . ?
C011 H01B 0.9800 . ?
C011 H01C 0.9800 . ?
C012 H012 0.9500 . ?

loop_
_geom_torsion_atom_site_label_1
_geom_torsion_atom_site_label_2
_geom_torsion_atom_site_label_3
_geom_torsion_atom_site_label_4
_geom_torsion
_geom_torsion_site_symmetry_1
_geom_torsion_site_symmetry_2
_geom_torsion_site_symmetry_3
_geom_torsion_site_symmetry_4
_geom_torsion_publ_flag
Pd01 N009 C00K C00E 21.6(3) . . . 8_665 ?
Pd01 N009 C00K C00T -155.0(2) . . . . ?
Pd01 N009 C00L C00O -41.4(3) . . . . ?
Pd01 N009 C00L C00V 142.7(2) . . . . ?
Pd01 N00A C00E C00D -140.5(2) . . . . ?
Pd01 N00A C00E C00K 30.7(3) . . . 8_665 ?
Pd01 N00A C00M C00F -52.7(3) . . . . ?
Pd01 N00A C00M C00G 130.4(2) . . . . ?
O003 C00N C00W C00U 178.7(2) . . . . ?
O003 C00N C00X C00P -178.5(3) . . . . ?
N009 C00K C00T C012 6.5(5) . . . . ?
N009 C00L C00O C00F -29.5(4) . . . . ?
N009 C00L C00O C00S 169.6(2) . . . . ?
N009 C00L C00V C010 -170.3(3) . . . . ?
N009 C00L C00V C012 11.8(4) . . . . ?
C00E N00A C00M C00F 163.7(2) . . . . ?
C00E N00A C00M C00G -13.2(4) . . . . ?
C00E C00D C00I C00G -14.5(4) . . . . ?
C00E C00D C00I C00H 163.8(2) . . . . ?
C00E C00K C00T C012 -169.9(3) 8_665 . . . ?
C00F C00O C00S C00Z -157.8(3) . . . . ?
C00H C00P C00X C00N -0.6(4) . . . . ?
C00H C00U C00W C00N 0.5(4) . . . . ?
C00I C00D C00E N00A 6.4(4) . . . . ?
C00I C00D C00E C00K -164.2(2) . . . 8_665 ?
C00I C00G C00M N00A 4.8(4) . . . . ?
C00I C00G C00M C00F -172.1(2) . . . . ?
C00I C00G C00R C00Q 176.1(3) . . . . ?
C00I C00H C00P C00X 175.6(3) . . . . ?
C00I C00H C00U C00W -175.5(3) . . . . ?
C00K N009 C00L C00O 162.5(3) . . . . ?
C00K N009 C00L C00V -13.4(4) . . . . ?
C00K C00T C012 C00V -7.8(5) . . . . ?
C00L N009 C00K C00E -179.0(2) . . . 8_665 ?
C00L N009 C00K C00T 4.3(4) . . . . ?
C00L C00O C00S C00Z 4.6(4) . . . . ?
C00L C00V C010 C00Z -2.6(5) . . . . ?
C00L C00V C012 C00T -1.0(5) . . . . ?
C00M N00A C00E C00D 7.9(4) . . . . ?
C00M N00A C00E C00K 179.1(2) . . . 8_665 ?
C00M C00F C00O C00L 74.5(4) . . . . ?
C00M C00F C00O C00S -124.3(3) . . . . ?
C00M C00F C00Y C00Q 2.1(4) . . . . ?
C00M C00G C00I C00D 9.1(4) . . . . ?
C00M C00G C00I C00H -169.2(2) . . . . ?
C00M C00G C00R C00Q -0.9(4) . . . . ?
C00O C00F C00M N00A -8.9(4) . . . . ?
C00O C00F C00M C00G 168.0(3) . . . . ?
C00O C00F C00Y C00Q -172.2(3) . . . . ?
C00O C00L C00V C010 13.7(4) . . . . ?
C00O C00L C00V C012 -164.2(3) . . . . ?
C00O C00S C00Z C010 6.5(5) . . . . ?
C00P C00H C00I C00D -133.1(3) . . . . ?
C00P C00H C00I C00G 45.2(4) . . . . ?
C00P C00H C00U C00W -0.7(4) . . . . ?
C00R C00G C00I C00D -167.8(3) . . . . ?
C00R C00G C00I C00H 13.9(4) . . . . ?
C00R C00G C00M N00A -178.2(2) . . . . ?
C00R C00G C00M C00F 4.9(4) . . . . ?
C00R C00Q C00Y C00F 1.9(4) . . . . ?
C00S C00Z C010 C00V -7.4(5) . . . . ?
C00U C00H C00I C00D 41.6(4) . . . . ?
C00U C00H C00I C00G -140.1(3) . . . . ?
C00U C00H C00P C00X 0.8(4) . . . . ?
C00V C00L C00O C00F 146.4(3) . . . . ?
C00V C00L C00O C00S -14.5(4) . . . . ?
C00W C00N C00X C00P 0.4(4) . . . . ?
C00X C00N C00W C00U -0.3(4) . . . . ?
C00Y C00F C00M N00A 177.7(2) . . . . ?
C00Y C00F C00M C00G -5.4(4) . . . . ?
C00Y C00F C00O C00L -111.8(3) . . . . ?
C00Y C00F C00O C00S 49.3(3) . . . . ?
C00Y C00Q C00R C00G -2.5(4) . . . . ?
C010 C00V C012 C00T -178.8(3) . . . . ?
C011 O003 C00N C00W 178.6(2) . . . . ?
C011 O003 C00N C00X -2.5(4) . . . . ?
C012 C00V C010 C00Z 175.2(3) . . . . ?

loop_
_twin_individual_id
_twin_individual_mass_fraction_refined
_oxdiff_twin_reflns_isolated
_oxdiff_twin_reflns_overlapped
_twin_individual_twin_lattice_type
_twin_individual_twin_matrix_11
_twin_individual_twin_matrix_12
_twin_individual_twin_matrix_13
_twin_individual_twin_matrix_21
_twin_individual_twin_matrix_22
_twin_individual_twin_matrix_23
_twin_individual_twin_matrix_31
_twin_individual_twin_matrix_32
_twin_individual_twin_matrix_33
1 0.7693 83002 13545 ref 1.0000 0.0000 0.0000 0.0000 1.0000 0.0000 0.0000 0.0000 1.0000
2 0.2307 83054 13545 nmt 0.9674 0.2531 -0.0041 -0.2534 0.9678 0.0023 0.0069 -0.0020 1.0004

loop_
_smtbx_masks_void_nr
_smtbx_masks_void_average_x
_smtbx_masks_void_average_y
_smtbx_masks_void_average_z
_smtbx_masks_void_volume
_smtbx_masks_void_count_electrons
_smtbx_masks_void_content
1 0.250 0.250 -0.807 814.0 316.1 ?
2 0.250 0.750 0.250 284.6 115.4 ?
3 0.250 0.750 0.750 284.6 116.1 ?
4 0.750 0.250 0.750 284.6 113.8 ?
5 0.750 0.250 0.250 284.6 113.1 ?
6 0.750 0.750 -0.600 814.0 320.1 ?
